data_7062015
loop_
_publ_author_name
'Das, Manik'
'Das, Mainak'
'Ray, Subham'
'Das, Uttam Kumar'
'Laha, Soumik'
'Ray, Partha Pratim'
'Samanta, Bidhan Chandra'
'Maity, Tithi'

_publ_section_title
;
 Synthesis and crystal structures of two tri- and tetra-heterometallic
 Ni(ii)--Mn(ii)/Ni(ii)--Co(iii) complexes from two different
 Ni(ii)-containing metalloligands: effective catalytic oxidase activity
 and Schottky device approach
;
_journal_issue 44
_journal_name_full 'New Journal of Chemistry'
_journal_page_first 21103
_journal_page_last 21114
_journal_paper_doi 10.1039/D2NJ03535A
_journal_volume 46
_journal_year 2022
_chemical_formula_moiety 'C48 H56 Mn N6 Ni2 O8 S2'
_chemical_formula_sum 'C48 H56 Mn N6 Ni2 O8 S2'
_chemical_formula_weight 1081.43
_space_group_crystal_system triclinic
_space_group_IT_number 2
_space_group_name_Hall '-P 1'
_space_group_name_H-M_alt 'P -1'
_atom_sites_solution_hydrogens geom
_audit_creation_date 2022-10-08
_audit_creation_method
;
Olex2 1.3
(compiled 2020.11.12 svn.r5f609507 for OlexSys, GUI svn.r6408)
;
_audit_update_record
;
2022-10-09 deposited with the CCDC.	2022-10-11 downloaded from the CCDC.
;
_cell_angle_alpha 93.6113(13)
_cell_angle_beta 96.2193(13)
_cell_angle_gamma 112.9540(13)
_cell_formula_units_Z 2
_cell_length_a 11.3701(11)
_cell_length_b 11.5248(11)
_cell_length_c 21.086(2)
_cell_measurement_reflns_used 700
_cell_measurement_temperature 296.15
_cell_measurement_theta_max 24.559
_cell_measurement_theta_min 1.956
_cell_volume 2512.5(4)
_computing_cell_refinement 'BRUKER APEX II'
_computing_data_collection 'BRUKER APEX II'
_computing_data_reduction SAINT
_computing_molecular_graphics 'Olex2 1.3 (Dolomanov et al., 2009)'
_computing_publication_material 'Olex2 1.3 (Dolomanov et al., 2009)'
_computing_structure_refinement 'SHELXL  (Sheldrick, 2018)'
_computing_structure_solution 'SHELXT (Sheldrick, 2016)'
_diffrn_ambient_temperature 296.15
_diffrn_measured_fraction_theta_full 0.996
_diffrn_measured_fraction_theta_max 0.996
_diffrn_measurement_device_type 'BRUKER APEX II'
_diffrn_measurement_method 'Omega scan'
_diffrn_radiation_type MoK\a
_diffrn_radiation_wavelength 0.71073
_diffrn_reflns_av_R_equivalents 0.0704
_diffrn_reflns_av_unetI/netI 0.0621
_diffrn_reflns_Laue_measured_fraction_full 0.996
_diffrn_reflns_Laue_measured_fraction_max 0.996
_diffrn_reflns_limit_h_max 13
_diffrn_reflns_limit_h_min -13
_diffrn_reflns_limit_k_max 13
_diffrn_reflns_limit_k_min -13
_diffrn_reflns_limit_l_max 24
_diffrn_reflns_limit_l_min -24
_diffrn_reflns_number 36970
_diffrn_reflns_point_group_measured_fraction_full 0.996
_diffrn_reflns_point_group_measured_fraction_max 0.996
_diffrn_reflns_theta_full 24.559
_diffrn_reflns_theta_max 24.559
_diffrn_reflns_theta_min 1.956
_exptl_absorpt_coefficient_mu 1.129
_exptl_absorpt_correction_T_max 0.956
_exptl_absorpt_correction_T_min 0.850
_exptl_absorpt_correction_type multi-scan
_exptl_absorpt_process_details SADABS
_exptl_crystal_colour 'LIGHT GREEN'
_exptl_crystal_density_diffrn 1.429
_exptl_crystal_density_method 'not measured'
_exptl_crystal_description plate
_exptl_crystal_F_000 1126
_exptl_crystal_size_max 0.22
_exptl_crystal_size_mid 0.12
_exptl_crystal_size_min 0.04
_refine_diff_density_max 0.537
_refine_diff_density_min -0.470
_refine_diff_density_rms 0.062
_refine_ls_extinction_method none
_refine_ls_goodness_of_fit_ref 1.030
_refine_ls_hydrogen_treatment constr
_refine_ls_matrix_type full
_refine_ls_number_parameters 611
_refine_ls_number_reflns 8407
_refine_ls_number_restraints 1
_refine_ls_restrained_S_all 1.031
_refine_ls_R_factor_all 0.0806
_refine_ls_R_factor_gt 0.0439
_refine_ls_shift/su_max 0.001
_refine_ls_shift/su_mean 0.000
_refine_ls_structure_factor_coef Fsqd
_refine_ls_weighting_details 'w=1/[\s^2^(Fo^2^)+(0.0456P)^2^+0.2284P] where P=(Fo^2^+2Fc^2^)/3'
_refine_ls_weighting_scheme calc
_refine_ls_wR_factor_gt 0.0933
_refine_ls_wR_factor_ref 0.1085
_reflns_Friedel_coverage 0.000
_reflns_number_gt 5556
_reflns_number_total 8407
_reflns_threshold_expression 'I > 2\s(I)'
_cod_data_source_file d2nj03535a2.cif
_cod_data_source_block f62_0m
_cod_depositor_comments 'Adding full bibliography for 7062014--7062015.cif.'
_cod_original_cell_volume 2512.6(4)
_cod_database_code 7062015
_shelx_shelxl_version_number 2018/3
_shelx_space_group_comment
;
The symmetry employed for this shelxl refinement is uniquely defined
by the following loop, which should always be used as a source of
symmetry information in preference to the above space-group names.
They are only intended as comments.
;
_olex2_refinement_description
;
1. Fixed Uiso
 At 1.2 times of:
  All C(H) groups, All C(H,H) groups
 At 1.5 times of:
  All C(H,H,H) groups
2. Restrained distances
 C61A-C60B \\sim C60A-C61B
 with sigma of 0.02
3. Others
 Fixed Sof: C60A(0.4) H60A(0.4) H60B(0.4) C60B(0.6) H60C(0.6) H60D(0.6)
 C61A(0.52045) H61A(0.52045) H61B(0.52045) H61C(0.52045) C61B(0.47955)
 H61D(0.47955) H61E(0.47955) H61F(0.47955)
4.a Secondary CH2 refined with riding coordinates:
 C2(H2A,H2B), C13(H13A,H13B), C17(H17A,H17B), C28(H28A,H28B), C34(H34A,H34B),
 C45(H45A,H45B), C49(H49A,H49B), C60A(H60A,H60B), C60B(H60C,H60D)
4.b Aromatic/amide H refined with riding coordinates:
 C5(H5), C6(H6), C7(H7), C11(H11), C19(H19), C21(H21), C22(H22), C23(H23),
 C37(H37), C38(H38), C39(H39), C43(H43), C51(H51), C53(H53), C54(H54), C55(H55)
4.c Idealised Me refined as rotating group:
 C1(H1A,H1B,H1C), C15(H15A,H15B,H15C), C16(H16A,H16B,H16C), C29(H29A,H29B,
 H29C), C33(H33A,H33B,H33C), C47(H47A,H47B,H47C), C48(H48A,H48B,H48C),
 C61A(H61A,H61B,H61C), C61B(H61D,H61E,H61F)
;
_olex2_submission_special_instructions 'No special instructions were received'

loop_
_space_group_symop_operation_xyz
'x, y, z'
'-x, -y, -z'

loop_
_atom_site_label
_atom_site_type_symbol
_atom_site_fract_x
_atom_site_fract_y
_atom_site_fract_z
_atom_site_U_iso_or_equiv
_atom_site_adp_type
_atom_site_occupancy
_atom_site_site_symmetry_order
_atom_site_calc_flag
_atom_site_refinement_flags_posn
_atom_site_refinement_flags_adp
_atom_site_refinement_flags_occupancy
_atom_site_disorder_assembly
_atom_site_disorder_group
C41 C 1.0109(4) 0.7175(3) 0.37826(18) 0.0399(9) Uani 1 1 d . . . . .
C1 C 0.5520(6) 0.5153(7) 0.1887(4) 0.130(2) Uani 1 1 d . . . . .
H1A H 0.557896 0.600885 0.190724 0.195 Uiso 1 1 calc R U . . .
H1B H 0.469462 0.458929 0.165822 0.195 Uiso 1 1 calc R U . . .
H1C H 0.619198 0.508650 0.166764 0.195 Uiso 1 1 calc R U . . .
Ni1 Ni 0.85906(5) 0.43491(4) 0.34809(2) 0.04109(15) Uani 1 1 d . . . . .
Ni2 Ni 0.93276(5) 0.85488(4) 0.15790(2) 0.04345(15) Uani 1 1 d . . . . .
Mn1 Mn 0.93507(5) 0.61327(5) 0.23234(3) 0.03987(16) Uani 1 1 d . . . . .
C2 C 0.5658(6) 0.4819(6) 0.2518(3) 0.0982(18) Uani 1 1 d . . . . .
H2A H 0.553185 0.393484 0.249487 0.118 Uiso 1 1 calc R U . . .
H2B H 0.499528 0.491723 0.274245 0.118 Uiso 1 1 calc R U . . .
O3 O 0.6918(3) 0.5595(3) 0.28776(14) 0.0609(8) Uani 1 1 d . . . . .
C4 C 0.7153(4) 0.6850(4) 0.30669(19) 0.0513(11) Uani 1 1 d . . . . .
C5 C 0.6691(4) 0.7150(5) 0.3597(2) 0.0690(13) Uani 1 1 d . . . . .
H5 H 0.617430 0.650945 0.381493 0.083 Uiso 1 1 calc R U . . .
C6 C 0.6988(5) 0.8405(5) 0.3810(2) 0.0811(16) Uani 1 1 d . . . . .
H6 H 0.667403 0.861276 0.416984 0.097 Uiso 1 1 calc R U . . .
C7 C 0.7751(5) 0.9338(5) 0.3484(2) 0.0726(14) Uani 1 1 d . . . . .
H7 H 0.796015 1.018122 0.363343 0.087 Uiso 1 1 calc R U . . .
C8 C 0.8224(4) 0.9065(4) 0.29360(19) 0.0509(11) Uani 1 1 d . . . . .
C9 C 0.7959(4) 0.7788(4) 0.27259(18) 0.0452(10) Uani 1 1 d . . . . .
O10 O 0.8445(2) 0.7451(2) 0.22400(12) 0.0449(7) Uani 1 1 d . . . . .
C11 C 0.8863(4) 1.0113(4) 0.2586(2) 0.0556(11) Uani 1 1 d . . . . .
H11 H 0.899064 1.090791 0.278143 0.067 Uiso 1 1 calc R U . . .
N12 N 0.9283(3) 1.0110(3) 0.20421(16) 0.0490(9) Uani 1 1 d . . . . .
C13 C 0.9589(5) 1.1293(4) 0.1737(2) 0.0643(13) Uani 1 1 d . . . . .
H13A H 0.977361 1.198119 0.207263 0.077 Uiso 1 1 calc R U . . .
H13B H 0.881962 1.121699 0.145831 0.077 Uiso 1 1 calc R U . . .
C14 C 1.0703(5) 1.1678(4) 0.1345(2) 0.0580(12) Uani 1 1 d . . . . .
C15 C 1.0690(5) 1.2839(4) 0.1015(2) 0.0824(16) Uani 1 1 d . . . . .
H15A H 1.069613 1.347656 0.133249 0.124 Uiso 1 1 calc R U . . .
H15B H 0.992681 1.257985 0.070462 0.124 Uiso 1 1 calc R U . . .
H15C H 1.143992 1.317809 0.080412 0.124 Uiso 1 1 calc R U . . .
C16 C 1.1991(5) 1.2011(4) 0.1756(2) 0.0716(14) Uani 1 1 d . . . . .
H16A H 1.216939 1.273444 0.206059 0.107 Uiso 1 1 calc R U . . .
H16B H 1.265797 1.220478 0.148768 0.107 Uiso 1 1 calc R U . . .
H16C H 1.196388 1.130374 0.198093 0.107 Uiso 1 1 calc R U . . .
C17 C 1.0470(4) 1.0647(4) 0.0789(2) 0.0584(12) Uani 1 1 d . . . . .
H17A H 0.960548 1.039534 0.055998 0.070 Uiso 1 1 calc R U . . .
H17B H 1.107648 1.099451 0.049136 0.070 Uiso 1 1 calc R U . . .
N18 N 1.0616(3) 0.9525(3) 0.10144(14) 0.0477(8) Uani 1 1 d . . . . .
C19 C 1.1549(4) 0.9283(3) 0.08336(18) 0.0495(11) Uani 1 1 d . . . . .
H19 H 1.201129 0.978938 0.054421 0.059 Uiso 1 1 calc R U . . .
C20 C 1.1951(4) 0.8297(3) 0.10358(18) 0.0432(10) Uani 1 1 d . . . . .
C21 C 1.3113(4) 0.8310(4) 0.0857(2) 0.0566(12) Uani 1 1 d . . . . .
H21 H 1.353972 0.888044 0.058201 0.068 Uiso 1 1 calc R U . . .
C22 C 1.3624(4) 0.7494(5) 0.1083(2) 0.0670(13) Uani 1 1 d . . . . .
H22 H 1.438089 0.749779 0.095204 0.080 Uiso 1 1 calc R U . . .
C23 C 1.3019(4) 0.6668(4) 0.1503(2) 0.0625(12) Uani 1 1 d . . . . .
H23 H 1.338019 0.612774 0.166242 0.075 Uiso 1 1 calc R U . . .
C24 C 1.1884(4) 0.6633(4) 0.16894(19) 0.0452(10) Uani 1 1 d . . . . .
C25 C 1.1300(4) 0.7422(3) 0.14436(17) 0.0403(9) Uani 1 1 d . . . . .
O26 O 1.0184(2) 0.7324(2) 0.16215(11) 0.0411(6) Uani 1 1 d . . . . .
O27 O 1.1196(2) 0.5858(2) 0.21119(13) 0.0498(7) Uani 1 1 d . . . . .
C28 C 1.1831(4) 0.5269(4) 0.2535(2) 0.0589(12) Uani 1 1 d . . . . .
H28A H 1.226654 0.486883 0.228449 0.071 Uiso 1 1 calc R U . . .
H28B H 1.118371 0.461031 0.272338 0.071 Uiso 1 1 calc R U . . .
C29 C 1.2795(5) 0.6193(5) 0.3063(2) 0.0808(15) Uani 1 1 d . . . . .
H29A H 1.347309 0.681317 0.288112 0.121 Uiso 1 1 calc R U . . .
H29B H 1.315462 0.574743 0.334064 0.121 Uiso 1 1 calc R U . . .
H29C H 1.237559 0.660924 0.330657 0.121 Uiso 1 1 calc R U . . .
N30 N 0.7823(4) 0.8140(3) 0.09151(18) 0.0660(11) Uani 1 1 d . . . . .
C31 C 0.7064(4) 0.8075(4) 0.0486(2) 0.0593(12) Uani 1 1 d . . . . .
S32 S 0.60101(13) 0.80005(16) -0.01131(6) 0.0918(5) Uani 1 1 d . . . . .
C33 C 1.3395(5) 0.9812(5) 0.2951(3) 0.0998(19) Uani 1 1 d . . . . .
H33A H 1.359981 0.987499 0.340861 0.150 Uiso 1 1 calc R U . . .
H33B H 1.386907 1.061375 0.280477 0.150 Uiso 1 1 calc R U . . .
H33C H 1.362374 0.917255 0.275194 0.150 Uiso 1 1 calc R U . . .
C34 C 1.1982(4) 0.9464(4) 0.2774(2) 0.0622(12) Uani 1 1 d . . . . .
H34A H 1.176278 1.013495 0.295611 0.075 Uiso 1 1 calc R U . . .
H34B H 1.177626 0.938829 0.231067 0.075 Uiso 1 1 calc R U . . .
O35 O 1.1222(3) 0.8296(2) 0.29991(12) 0.0520(7) Uani 1 1 d . . . . .
C36 C 1.0958(4) 0.8344(4) 0.36172(18) 0.0444(10) Uani 1 1 d . . . . .
C37 C 1.1431(4) 0.9429(4) 0.4047(2) 0.0605(12) Uani 1 1 d . . . . .
H37 H 1.199935 1.018847 0.393004 0.073 Uiso 1 1 calc R U . . .
C38 C 1.1061(5) 0.9386(5) 0.4652(2) 0.0761(15) Uani 1 1 d . . . . .
H38 H 1.138289 1.011783 0.494169 0.091 Uiso 1 1 calc R U . . .
C39 C 1.0231(5) 0.8282(4) 0.4822(2) 0.0676(13) Uani 1 1 d . . . . .
H39 H 0.997673 0.827073 0.522731 0.081 Uiso 1 1 calc R U . . .
C40 C 0.9742(4) 0.7147(4) 0.43976(18) 0.0475(10) Uani 1 1 d . . . . .
O42 O 0.9660(2) 0.6154(2) 0.33466(11) 0.0411(6) Uani 1 1 d . . . . .
C43 C 0.8894(4) 0.6043(4) 0.46364(19) 0.0522(11) Uani 1 1 d . . . . .
H43 H 0.867197 0.618446 0.503693 0.063 Uiso 1 1 calc R U . . .
N44 N 0.8390(3) 0.4881(3) 0.43825(15) 0.0468(8) Uani 1 1 d . . . . .
C45 C 0.7703(4) 0.3961(4) 0.48097(19) 0.0605(12) Uani 1 1 d . . . . .
H45A H 0.747661 0.441069 0.514790 0.073 Uiso 1 1 calc R U . . .
H45B H 0.829316 0.362536 0.501103 0.073 Uiso 1 1 calc R U . . .
C46 C 0.6485(4) 0.2852(4) 0.4492(2) 0.0564(11) Uani 1 1 d . . . . .
C47 C 0.5517(5) 0.3314(5) 0.4168(2) 0.0829(16) Uani 1 1 d . . . . .
H47A H 0.524620 0.375089 0.448589 0.124 Uiso 1 1 calc R U . . .
H47B H 0.478167 0.260155 0.394743 0.124 Uiso 1 1 calc R U . . .
H47C H 0.591125 0.388122 0.386526 0.124 Uiso 1 1 calc R U . . .
C48 C 0.5924(5) 0.2049(5) 0.5025(2) 0.0863(16) Uani 1 1 d . . . . .
H48A H 0.655097 0.177357 0.522854 0.129 Uiso 1 1 calc R U . . .
H48B H 0.516120 0.132240 0.484230 0.129 Uiso 1 1 calc R U . . .
H48C H 0.570762 0.254810 0.533664 0.129 Uiso 1 1 calc R U . . .
C49 C 0.6828(4) 0.2015(4) 0.40179(19) 0.0576(12) Uani 1 1 d . . . . .
H49A H 0.753737 0.184682 0.422837 0.069 Uiso 1 1 calc R U . . .
H49B H 0.609231 0.120906 0.390821 0.069 Uiso 1 1 calc R U . . .
N50 N 0.7193(3) 0.2564(3) 0.34232(15) 0.0461(8) Uani 1 1 d . . . . .
C51 C 0.6757(4) 0.1796(4) 0.2900(2) 0.0483(10) Uani 1 1 d . . . . .
H51 H 0.624718 0.096009 0.294940 0.058 Uiso 1 1 calc R U . . .
C52 C 0.6947(4) 0.2047(4) 0.22572(18) 0.0443(10) Uani 1 1 d . . . . .
C53 C 0.6272(4) 0.1036(4) 0.1761(2) 0.0584(12) Uani 1 1 d . . . . .
H53 H 0.578539 0.023502 0.186768 0.070 Uiso 1 1 calc R U . . .
C54 C 0.6324(4) 0.1217(4) 0.1134(2) 0.0632(13) Uani 1 1 d . . . . .
H54 H 0.590084 0.053728 0.081626 0.076 Uiso 1 1 calc R U . . .
C55 C 0.7008(4) 0.2418(4) 0.0967(2) 0.0580(12) Uani 1 1 d . . . . .
H55 H 0.701496 0.254661 0.053576 0.070 Uiso 1 1 calc R U . . .
C56 C 0.7674(4) 0.3417(4) 0.14335(19) 0.0447(10) Uani 1 1 d . . . . .
C57 C 0.7710(3) 0.3248(4) 0.20877(18) 0.0404(9) Uani 1 1 d . . . . .
O58 O 0.8437(2) 0.4225(2) 0.25196(11) 0.0415(6) Uani 1 1 d . . . . .
O59 O 0.8346(3) 0.4649(2) 0.13248(12) 0.0566(8) Uani 1 1 d . . . . .
N62 N 0.9984(3) 0.3713(3) 0.36731(16) 0.0541(9) Uani 1 1 d . . . . .
C63 C 1.0795(4) 0.3337(4) 0.36811(18) 0.0494(11) Uani 1 1 d . . . . .
S64 S 1.19588(15) 0.28619(14) 0.37043(7) 0.0875(5) Uani 1 1 d . . . . .
C60A C 0.8546(12) 0.4919(11) 0.0636(6) 0.055(3) Uiso 0.4 1 d D . P A 2
H60A H 0.765822 0.455975 0.042668 0.066 Uiso 0.4 1 calc R U P A 2
H60B H 0.877986 0.582763 0.067859 0.066 Uiso 0.4 1 calc R U P A 2
C60B C 0.8003(9) 0.5022(8) 0.0693(4) 0.067(3) Uiso 0.6 1 d D . P A 1
H60C H 0.858352 0.591105 0.073717 0.081 Uiso 0.6 1 calc R U P A 1
H60D H 0.837394 0.460298 0.041115 0.081 Uiso 0.6 1 calc R U P A 1
C61A C 0.7219(11) 0.5016(11) 0.0384(6) 0.106(4) Uiso 0.5204 1 d D . P A 1
H61A H 0.655198 0.417507 0.031266 0.159 Uiso 0.5204 1 calc R U P A 1
H61B H 0.748989 0.527930 -0.001810 0.159 Uiso 0.5204 1 calc R U P A 1
H61C H 0.689415 0.558976 0.057327 0.159 Uiso 0.5204 1 calc R U P A 1
C61B C 0.8983(10) 0.4830(10) 0.0280(5) 0.078(3) Uiso 0.4795 1 d D . P A 2
H61D H 0.989485 0.531251 0.039529 0.117 Uiso 0.4795 1 calc R U P A 2
H61E H 0.867024 0.513631 -0.008609 0.117 Uiso 0.4795 1 calc R U P A 2
H61F H 0.881860 0.395182 0.017820 0.117 Uiso 0.4795 1 calc R U P A 2

loop_
_atom_site_aniso_label
_atom_site_aniso_U_11
_atom_site_aniso_U_22
_atom_site_aniso_U_33
_atom_site_aniso_U_23
_atom_site_aniso_U_13
_atom_site_aniso_U_12
C41 0.042(2) 0.039(2) 0.039(2) -0.0023(19) -0.0021(19) 0.0193(19)
C1 0.093(5) 0.138(6) 0.158(7) -0.001(5) -0.002(5) 0.053(5)
Ni1 0.0429(3) 0.0411(3) 0.0371(3) 0.0021(2) 0.0091(2) 0.0140(2)
Ni2 0.0504(3) 0.0420(3) 0.0407(3) 0.0050(2) 0.0086(2) 0.0209(3)
Mn1 0.0431(4) 0.0388(3) 0.0379(3) 0.0049(3) 0.0094(3) 0.0157(3)
C2 0.092(5) 0.105(5) 0.103(5) 0.009(4) 0.014(4) 0.045(4)
O3 0.0510(19) 0.0597(19) 0.069(2) 0.0058(16) 0.0169(16) 0.0168(16)
C4 0.052(3) 0.064(3) 0.048(3) 0.008(2) 0.014(2) 0.031(2)
C5 0.073(3) 0.081(4) 0.064(3) 0.013(3) 0.030(3) 0.036(3)
C6 0.106(4) 0.098(4) 0.058(3) 0.005(3) 0.044(3) 0.054(4)
C7 0.105(4) 0.075(3) 0.054(3) 0.000(3) 0.028(3) 0.050(3)
C8 0.059(3) 0.057(3) 0.046(3) 0.008(2) 0.010(2) 0.032(2)
C9 0.042(2) 0.061(3) 0.038(2) 0.003(2) 0.007(2) 0.027(2)
O10 0.0468(16) 0.0486(16) 0.0455(16) 0.0059(13) 0.0168(13) 0.0232(14)
C11 0.068(3) 0.055(3) 0.054(3) -0.001(2) 0.011(2) 0.036(2)
N12 0.057(2) 0.0423(19) 0.052(2) 0.0069(17) 0.0098(18) 0.0241(17)
C13 0.084(4) 0.053(3) 0.071(3) 0.016(2) 0.018(3) 0.041(3)
C14 0.078(3) 0.045(3) 0.058(3) 0.015(2) 0.019(3) 0.028(2)
C15 0.126(5) 0.051(3) 0.082(4) 0.021(3) 0.025(3) 0.043(3)
C16 0.088(4) 0.050(3) 0.071(3) 0.008(2) 0.013(3) 0.020(3)
C17 0.078(3) 0.049(3) 0.052(3) 0.019(2) 0.010(2) 0.028(2)
N18 0.064(2) 0.0438(19) 0.0372(19) 0.0078(15) 0.0112(17) 0.0224(18)
C19 0.064(3) 0.038(2) 0.036(2) 0.0051(19) 0.014(2) 0.008(2)
C20 0.047(3) 0.041(2) 0.037(2) 0.0013(18) 0.0141(19) 0.011(2)
C21 0.055(3) 0.052(3) 0.053(3) 0.001(2) 0.023(2) 0.009(2)
C22 0.053(3) 0.079(3) 0.079(3) 0.012(3) 0.037(3) 0.030(3)
C23 0.058(3) 0.071(3) 0.075(3) 0.015(3) 0.023(3) 0.039(3)
C24 0.046(3) 0.042(2) 0.047(2) 0.002(2) 0.012(2) 0.016(2)
C25 0.044(2) 0.037(2) 0.036(2) -0.0050(18) 0.0092(19) 0.0123(19)
O26 0.0424(16) 0.0414(15) 0.0429(15) 0.0053(12) 0.0154(13) 0.0180(13)
O27 0.0505(17) 0.0530(17) 0.0556(17) 0.0172(14) 0.0154(14) 0.0274(15)
C28 0.065(3) 0.056(3) 0.069(3) 0.020(2) 0.020(3) 0.034(3)
C29 0.081(4) 0.097(4) 0.078(4) 0.011(3) 0.000(3) 0.053(3)
N30 0.066(3) 0.064(3) 0.063(3) 0.009(2) -0.001(2) 0.023(2)
C31 0.048(3) 0.067(3) 0.055(3) 0.011(2) 0.014(2) 0.013(2)
S32 0.0553(8) 0.1427(14) 0.0618(9) 0.0328(9) 0.0008(7) 0.0219(9)
C33 0.053(3) 0.083(4) 0.139(5) -0.007(4) 0.017(3) 0.004(3)
C34 0.071(3) 0.050(3) 0.055(3) 0.007(2) 0.016(2) 0.011(2)
O35 0.0636(19) 0.0389(15) 0.0438(17) 0.0008(13) 0.0096(14) 0.0102(14)
C36 0.050(3) 0.044(2) 0.035(2) -0.0034(19) 0.0002(19) 0.018(2)
C37 0.075(3) 0.039(2) 0.058(3) -0.006(2) 0.002(3) 0.017(2)
C38 0.116(4) 0.053(3) 0.047(3) -0.012(2) 0.008(3) 0.024(3)
C39 0.097(4) 0.059(3) 0.043(3) -0.007(2) 0.016(3) 0.029(3)
C40 0.059(3) 0.046(2) 0.035(2) -0.0028(19) 0.007(2) 0.021(2)
O42 0.0470(16) 0.0367(14) 0.0349(14) -0.0027(12) 0.0050(12) 0.0129(12)
C43 0.064(3) 0.059(3) 0.037(2) 0.001(2) 0.013(2) 0.027(2)
N44 0.051(2) 0.054(2) 0.0396(19) 0.0035(17) 0.0115(16) 0.0239(18)
C45 0.079(3) 0.066(3) 0.040(3) 0.013(2) 0.023(2) 0.029(3)
C46 0.052(3) 0.056(3) 0.056(3) 0.009(2) 0.022(2) 0.014(2)
C47 0.064(3) 0.097(4) 0.096(4) 0.011(3) 0.026(3) 0.037(3)
C48 0.098(4) 0.079(4) 0.076(4) 0.026(3) 0.048(3) 0.018(3)
C49 0.063(3) 0.050(3) 0.054(3) 0.007(2) 0.015(2) 0.014(2)
N50 0.048(2) 0.046(2) 0.042(2) 0.0060(17) 0.0142(17) 0.0144(17)
C51 0.044(3) 0.040(2) 0.057(3) 0.008(2) 0.011(2) 0.011(2)
C52 0.044(2) 0.041(2) 0.043(2) 0.0015(19) 0.006(2) 0.012(2)
C53 0.056(3) 0.039(2) 0.064(3) 0.000(2) 0.003(2) 0.003(2)
C54 0.069(3) 0.050(3) 0.049(3) -0.007(2) -0.004(2) 0.006(2)
C55 0.067(3) 0.051(3) 0.043(3) -0.001(2) 0.001(2) 0.011(2)
C56 0.042(2) 0.042(2) 0.044(2) 0.0031(19) 0.001(2) 0.012(2)
C57 0.033(2) 0.045(2) 0.042(2) 0.000(2) 0.0034(19) 0.0160(19)
O58 0.0433(16) 0.0354(14) 0.0377(15) -0.0034(12) 0.0030(12) 0.0089(12)
O59 0.074(2) 0.0451(17) 0.0349(16) 0.0028(13) -0.0042(14) 0.0107(15)
N62 0.058(2) 0.058(2) 0.050(2) 0.0121(18) 0.0133(19) 0.025(2)
C63 0.060(3) 0.053(3) 0.040(2) 0.006(2) 0.010(2) 0.028(2)
S64 0.1033(11) 0.1103(11) 0.0892(10) 0.0238(9) 0.0305(9) 0.0798(10)

loop_
_atom_type_symbol
_atom_type_description
_atom_type_scat_dispersion_real
_atom_type_scat_dispersion_imag
_atom_type_scat_source
C C 0.0033 0.0016 'International Tables Vol C Tables 4.2.6.8 and 6.1.1.4'
H H 0.0000 0.0000 'International Tables Vol C Tables 4.2.6.8 and 6.1.1.4'
Mn Mn 0.3368 0.7283 'International Tables Vol C Tables 4.2.6.8 and 6.1.1.4'
N N 0.0061 0.0033 'International Tables Vol C Tables 4.2.6.8 and 6.1.1.4'
Ni Ni 0.3393 1.1124 'International Tables Vol C Tables 4.2.6.8 and 6.1.1.4'
O O 0.0106 0.0060 'International Tables Vol C Tables 4.2.6.8 and 6.1.1.4'
S S 0.1246 0.1234 'International Tables Vol C Tables 4.2.6.8 and 6.1.1.4'

loop_
_geom_angle_atom_site_label_1
_geom_angle_atom_site_label_2
_geom_angle_atom_site_label_3
_geom_angle
_geom_angle_site_symmetry_1
_geom_angle_site_symmetry_3
_geom_angle_publ_flag
C40 C41 C36 118.0(3) . . ?
O42 C41 C36 119.1(3) . . ?
O42 C41 C40 122.8(3) . . ?
H1A C1 H1B 109.5 . . ?
H1A C1 H1C 109.5 . . ?
H1B C1 H1C 109.5 . . ?
C2 C1 H1A 109.5 . . ?
C2 C1 H1B 109.5 . . ?
C2 C1 H1C 109.5 . . ?
O42 Ni1 N44 92.00(12) . . ?
O42 Ni1 N50 165.04(11) . . ?
N44 Ni1 N50 94.98(13) . . ?
O58 Ni1 O42 78.61(9) . . ?
O58 Ni1 N44 158.95(11) . . ?
O58 Ni1 N50 90.36(11) . . ?
N62 Ni1 O42 100.28(12) . . ?
N62 Ni1 N44 100.34(13) . . ?
N62 Ni1 N50 91.47(13) . . ?
N62 Ni1 O58 99.87(12) . . ?
O10 Ni2 N18 164.23(12) . . ?
N12 Ni2 O10 92.15(12) . . ?
N12 Ni2 N18 94.41(13) . . ?
O26 Ni2 O10 77.81(9) . . ?
O26 Ni2 N12 143.38(12) . . ?
O26 Ni2 N18 88.45(12) . . ?
N30 Ni2 O10 99.11(13) . . ?
N30 Ni2 N12 98.34(14) . . ?
N30 Ni2 N18 94.11(14) . . ?
N30 Ni2 O26 117.89(13) . . ?
O10 Mn1 O27 141.42(10) . . ?
O10 Mn1 O59 102.29(9) . . ?
O26 Mn1 O10 72.55(9) . . ?
O26 Mn1 O27 71.11(9) . . ?
O26 Mn1 O42 137.71(9) . . ?
O26 Mn1 O59 79.22(9) . . ?
O27 Mn1 O59 83.28(9) . . ?
O42 Mn1 O10 100.79(9) . . ?
O42 Mn1 O27 97.35(9) . . ?
O42 Mn1 O59 141.34(9) . . ?
O58 Mn1 O10 125.49(10) . . ?
O58 Mn1 O26 144.95(9) . . ?
O58 Mn1 O27 92.27(9) . . ?
O58 Mn1 O42 73.29(9) . . ?
O58 Mn1 O59 68.06(9) . . ?
C1 C2 H2A 109.2 . . ?
C1 C2 H2B 109.2 . . ?
C1 C2 O3 112.1(5) . . ?
H2A C2 H2B 107.9 . . ?
O3 C2 H2A 109.2 . . ?
O3 C2 H2B 109.2 . . ?
C4 O3 C2 116.6(4) . . ?
O3 C4 C9 117.7(3) . . ?
C5 C4 O3 120.0(4) . . ?
C5 C4 C9 122.1(4) . . ?
C4 C5 H5 119.9 . . ?
C4 C5 C6 120.1(5) . . ?
C6 C5 H5 119.9 . . ?
C5 C6 H6 120.4 . . ?
C7 C6 C5 119.3(4) . . ?
C7 C6 H6 120.4 . . ?
C6 C7 H7 118.9 . . ?
C6 C7 C8 122.1(4) . . ?
C8 C7 H7 118.9 . . ?
C7 C8 C9 119.1(4) . . ?
C7 C8 C11 116.8(4) . . ?
C9 C8 C11 123.9(4) . . ?
C4 C9 C8 117.2(4) . . ?
O10 C9 C4 119.8(3) . . ?
O10 C9 C8 123.0(4) . . ?
Ni2 O10 Mn1 104.11(10) . . ?
C9 O10 Ni2 127.2(2) . . ?
C9 O10 Mn1 121.2(2) . . ?
C8 C11 H11 115.3 . . ?
N12 C11 C8 129.4(4) . . ?
N12 C11 H11 115.3 . . ?
C11 N12 Ni2 122.9(3) . . ?
C11 N12 C13 115.6(3) . . ?
C13 N12 Ni2 121.1(3) . . ?
N12 C13 H13A 107.8 . . ?
N12 C13 H13B 107.8 . . ?
N12 C13 C14 117.9(3) . . ?
H13A C13 H13B 107.2 . . ?
C14 C13 H13A 107.8 . . ?
C14 C13 H13B 107.8 . . ?
C13 C14 C15 106.6(4) . . ?
C13 C14 C17 111.2(4) . . ?
C16 C14 C13 112.3(4) . . ?
C16 C14 C15 110.4(4) . . ?
C16 C14 C17 111.1(4) . . ?
C17 C14 C15 104.9(3) . . ?
C14 C15 H15A 109.5 . . ?
C14 C15 H15B 109.5 . . ?
C14 C15 H15C 109.5 . . ?
H15A C15 H15B 109.5 . . ?
H15A C15 H15C 109.5 . . ?
H15B C15 H15C 109.5 . . ?
C14 C16 H16A 109.5 . . ?
C14 C16 H16B 109.5 . . ?
C14 C16 H16C 109.5 . . ?
H16A C16 H16B 109.5 . . ?
H16A C16 H16C 109.5 . . ?
H16B C16 H16C 109.5 . . ?
C14 C17 H17A 109.2 . . ?
C14 C17 H17B 109.2 . . ?
H17A C17 H17B 107.9 . . ?
N18 C17 C14 112.3(3) . . ?
N18 C17 H17A 109.2 . . ?
N18 C17 H17B 109.2 . . ?
C17 N18 Ni2 115.9(3) . . ?
C19 N18 Ni2 127.7(3) . . ?
C19 N18 C17 116.4(3) . . ?
N18 C19 H19 116.7 . . ?
N18 C19 C20 126.5(4) . . ?
C20 C19 H19 116.7 . . ?
C21 C20 C19 117.4(4) . . ?
C25 C20 C19 122.9(4) . . ?
C25 C20 C21 119.4(4) . . ?
C20 C21 H21 119.5 . . ?
C22 C21 C20 120.9(4) . . ?
C22 C21 H21 119.5 . . ?
C21 C22 H22 120.0 . . ?
C21 C22 C23 120.0(4) . . ?
C23 C22 H22 120.0 . . ?
C22 C23 H23 119.7 . . ?
C24 C23 C22 120.6(4) . . ?
C24 C23 H23 119.7 . . ?
C23 C24 C25 120.9(4) . . ?
C23 C24 O27 126.0(4) . . ?
O27 C24 C25 113.2(3) . . ?
C20 C25 C24 118.1(4) . . ?
O26 C25 C20 123.3(3) . . ?
O26 C25 C24 118.6(3) . . ?
Ni2 O26 Mn1 105.51(10) . . ?
C25 O26 Ni2 129.5(2) . . ?
C25 O26 Mn1 121.6(2) . . ?
C24 O27 Mn1 115.3(2) . . ?
C24 O27 C28 119.1(3) . . ?
C28 O27 Mn1 122.5(2) . . ?
O27 C28 H28A 109.0 . . ?
O27 C28 H28B 109.0 . . ?
O27 C28 C29 112.9(3) . . ?
H28A C28 H28B 107.8 . . ?
C29 C28 H28A 109.0 . . ?
C29 C28 H28B 109.0 . . ?
C28 C29 H29A 109.5 . . ?
C28 C29 H29B 109.5 . . ?
C28 C29 H29C 109.5 . . ?
H29A C29 H29B 109.5 . . ?
H29A C29 H29C 109.5 . . ?
H29B C29 H29C 109.5 . . ?
C31 N30 Ni2 168.9(4) . . ?
N30 C31 S32 179.4(4) . . ?
H33A C33 H33B 109.5 . . ?
H33A C33 H33C 109.5 . . ?
H33B C33 H33C 109.5 . . ?
C34 C33 H33A 109.5 . . ?
C34 C33 H33B 109.5 . . ?
C34 C33 H33C 109.5 . . ?
C33 C34 H34A 109.2 . . ?
C33 C34 H34B 109.2 . . ?
H34A C34 H34B 107.9 . . ?
O35 C34 C33 112.0(4) . . ?
O35 C34 H34A 109.2 . . ?
O35 C34 H34B 109.2 . . ?
C36 O35 C34 117.6(3) . . ?
O35 C36 C41 114.1(3) . . ?
O35 C36 C37 124.5(4) . . ?
C37 C36 C41 121.4(4) . . ?
C36 C37 H37 120.0 . . ?
C36 C37 C38 120.0(4) . . ?
C38 C37 H37 120.0 . . ?
C37 C38 H38 119.9 . . ?
C39 C38 C37 120.2(4) . . ?
C39 C38 H38 119.9 . . ?
C38 C39 H39 119.3 . . ?
C38 C39 C40 121.4(4) . . ?
C40 C39 H39 119.3 . . ?
C41 C40 C39 119.1(4) . . ?
C41 C40 C43 124.7(3) . . ?
C39 C40 C43 116.2(4) . . ?
C41 O42 Ni1 127.3(2) . . ?
C41 O42 Mn1 126.7(2) . . ?
Ni1 O42 Mn1 103.17(10) . . ?
C40 C43 H43 115.1 . . ?
N44 C43 C40 129.9(4) . . ?
N44 C43 H43 115.1 . . ?
C43 N44 Ni1 122.7(3) . . ?
C43 N44 C45 114.7(3) . . ?
C45 N44 Ni1 122.6(3) . . ?
N44 C45 H45A 108.3 . . ?
N44 C45 H45B 108.3 . . ?
N44 C45 C46 115.9(3) . . ?
H45A C45 H45B 107.4 . . ?
C46 C45 H45A 108.3 . . ?
C46 C45 H45B 108.3 . . ?
C45 C46 C48 106.7(4) . . ?
C45 C46 C49 109.9(3) . . ?
C47 C46 C45 111.0(4) . . ?
C47 C46 C48 110.5(4) . . ?
C47 C46 C49 111.6(4) . . ?
C49 C46 C48 107.0(4) . . ?
C46 C47 H47A 109.5 . . ?
C46 C47 H47B 109.5 . . ?
C46 C47 H47C 109.5 . . ?
H47A C47 H47B 109.5 . . ?
H47A C47 H47C 109.5 . . ?
H47B C47 H47C 109.5 . . ?
C46 C48 H48A 109.5 . . ?
C46 C48 H48B 109.5 . . ?
C46 C48 H48C 109.5 . . ?
H48A C48 H48B 109.5 . . ?
H48A C48 H48C 109.5 . . ?
H48B C48 H48C 109.5 . . ?
C46 C49 H49A 108.7 . . ?
C46 C49 H49B 108.7 . . ?
H49A C49 H49B 107.6 . . ?
N50 C49 C46 114.4(3) . . ?
N50 C49 H49A 108.7 . . ?
N50 C49 H49B 108.7 . . ?
C49 N50 Ni1 119.1(2) . . ?
C51 N50 Ni1 123.5(3) . . ?
C51 N50 C49 116.3(3) . . ?
N50 C51 H51 115.4 . . ?
N50 C51 C52 129.2(4) . . ?
C52 C51 H51 115.4 . . ?
C53 C52 C51 117.5(4) . . ?
C57 C52 C51 123.8(3) . . ?
C57 C52 C53 118.7(4) . . ?
C52 C53 H53 119.4 . . ?
C54 C53 C52 121.3(4) . . ?
C54 C53 H53 119.4 . . ?
C53 C54 H54 120.0 . . ?
C53 C54 C55 120.0(4) . . ?
C55 C54 H54 120.0 . . ?
C54 C55 H55 119.8 . . ?
C56 C55 C54 120.3(4) . . ?
C56 C55 H55 119.8 . . ?
C55 C56 C57 121.2(4) . . ?
C55 C56 O59 125.4(4) . . ?
O59 C56 C57 113.4(3) . . ?
C56 C57 C52 118.2(3) . . ?
O58 C57 C52 122.9(3) . . ?
O58 C57 C56 118.9(3) . . ?
Ni1 O58 Mn1 104.23(10) . . ?
C57 O58 Ni1 129.0(2) . . ?
C57 O58 Mn1 125.3(2) . . ?
C56 O59 Mn1 113.6(2) . . ?
C56 O59 C60A 118.2(5) . . ?
C56 O59 C60B 117.2(4) . . ?
C60A O59 Mn1 127.6(5) . . ?
C60B O59 Mn1 124.9(4) . . ?
C63 N62 Ni1 169.2(3) . . ?
N62 C63 S64 178.0(4) . . ?
O59 C60A H60A 100.3 . . ?
O59 C60A H60B 100.3 . . ?
H60A C60A H60B 104.3 . . ?
C61B C60A O59 146.0(14) . . ?
C61B C60A H60A 100.3 . . ?
C61B C60A H60B 100.3 . . ?
O59 C60B H60C 101.4 . . ?
O59 C60B H60D 101.4 . . ?
H60C C60B H60D 104.6 . . ?
C61A C60B O59 142.1(11) . . ?
C61A C60B H60C 101.4 . . ?
C61A C60B H60D 101.4 . . ?
C60B C61A H61A 109.5 . . ?
C60B C61A H61B 109.5 . . ?
C60B C61A H61C 109.5 . . ?
H61A C61A H61B 109.5 . . ?
H61A C61A H61C 109.5 . . ?
H61B C61A H61C 109.5 . . ?
C60A C61B H61D 109.5 . . ?
C60A C61B H61E 109.5 . . ?
C60A C61B H61F 109.5 . . ?
H61D C61B H61E 109.5 . . ?
H61D C61B H61F 109.5 . . ?
H61E C61B H61F 109.5 . . ?

loop_
_geom_bond_atom_site_label_1
_geom_bond_atom_site_label_2
_geom_bond_distance
_geom_bond_site_symmetry_2
_geom_bond_publ_flag
C41 C36 1.410(5) . ?
C41 C40 1.403(5) . ?
C41 O42 1.335(4) . ?
C1 H1A 0.9600 . ?
C1 H1B 0.9600 . ?
C1 H1C 0.9600 . ?
C1 C2 1.417(7) . ?
Ni1 O42 2.016(2) . ?
Ni1 N44 2.024(3) . ?
Ni1 N50 2.037(3) . ?
Ni1 O58 2.007(2) . ?
Ni1 N62 2.003(4) . ?
Ni2 O10 2.021(2) . ?
Ni2 N12 2.014(3) . ?
Ni2 N18 2.023(3) . ?
Ni2 O26 2.005(2) . ?
Ni2 N30 1.969(4) . ?
Mn1 O10 2.148(2) . ?
Mn1 O26 2.126(2) . ?
Mn1 O27 2.325(3) . ?
Mn1 O42 2.145(2) . ?
Mn1 O58 2.124(2) . ?
Mn1 O59 2.483(2) . ?
C2 H2A 0.9700 . ?
C2 H2B 0.9700 . ?
C2 O3 1.452(6) . ?
O3 C4 1.387(5) . ?
C4 C5 1.366(5) . ?
C4 C9 1.412(5) . ?
C5 H5 0.9300 . ?
C5 C6 1.382(6) . ?
C6 H6 0.9300 . ?
C6 C7 1.369(6) . ?
C7 H7 0.9300 . ?
C7 C8 1.395(5) . ?
C8 C9 1.413(5) . ?
C8 C11 1.440(6) . ?
C9 O10 1.321(4) . ?
C11 H11 0.9300 . ?
C11 N12 1.290(5) . ?
N12 C13 1.477(5) . ?
C13 H13A 0.9700 . ?
C13 H13B 0.9700 . ?
C13 C14 1.523(6) . ?
C14 C15 1.550(5) . ?
C14 C16 1.513(6) . ?
C14 C17 1.539(5) . ?
C15 H15A 0.9600 . ?
C15 H15B 0.9600 . ?
C15 H15C 0.9600 . ?
C16 H16A 0.9600 . ?
C16 H16B 0.9600 . ?
C16 H16C 0.9600 . ?
C17 H17A 0.9700 . ?
C17 H17B 0.9700 . ?
C17 N18 1.467(4) . ?
N18 C19 1.285(5) . ?
C19 H19 0.9300 . ?
C19 C20 1.451(5) . ?
C20 C21 1.408(5) . ?
C20 C25 1.403(5) . ?
C21 H21 0.9300 . ?
C21 C22 1.367(6) . ?
C22 H22 0.9300 . ?
C22 C23 1.376(6) . ?
C23 H23 0.9300 . ?
C23 C24 1.375(5) . ?
C24 C25 1.411(5) . ?
C24 O27 1.382(4) . ?
C25 O26 1.327(4) . ?
O27 C28 1.448(4) . ?
C28 H28A 0.9700 . ?
C28 H28B 0.9700 . ?
C28 C29 1.501(6) . ?
C29 H29A 0.9600 . ?
C29 H29B 0.9600 . ?
C29 H29C 0.9600 . ?
N30 C31 1.158(5) . ?
C31 S32 1.618(5) . ?
C33 H33A 0.9600 . ?
C33 H33B 0.9600 . ?
C33 H33C 0.9600 . ?
C33 C34 1.493(6) . ?
C34 H34A 0.9700 . ?
C34 H34B 0.9700 . ?
C34 O35 1.430(4) . ?
O35 C36 1.372(4) . ?
C36 C37 1.378(5) . ?
C37 H37 0.9300 . ?
C37 C38 1.384(6) . ?
C38 H38 0.9300 . ?
C38 C39 1.354(6) . ?
C39 H39 0.9300 . ?
C39 C40 1.414(5) . ?
C40 C43 1.425(5) . ?
C43 H43 0.9300 . ?
C43 N44 1.286(5) . ?
N44 C45 1.474(5) . ?
C45 H45A 0.9700 . ?
C45 H45B 0.9700 . ?
C45 C46 1.521(6) . ?
C46 C47 1.516(6) . ?
C46 C48 1.533(6) . ?
C46 C49 1.529(5) . ?
C47 H47A 0.9600 . ?
C47 H47B 0.9600 . ?
C47 H47C 0.9600 . ?
C48 H48A 0.9600 . ?
C48 H48B 0.9600 . ?
C48 H48C 0.9600 . ?
C49 H49A 0.9700 . ?
C49 H49B 0.9700 . ?
C49 N50 1.467(5) . ?
N50 C51 1.289(4) . ?
C51 H51 0.9300 . ?
C51 C52 1.426(5) . ?
C52 C53 1.420(5) . ?
C52 C57 1.411(5) . ?
C53 H53 0.9300 . ?
C53 C54 1.354(6) . ?
C54 H54 0.9300 . ?
C54 C55 1.388(5) . ?
C55 H55 0.9300 . ?
C55 C56 1.372(5) . ?
C56 C57 1.404(5) . ?
C56 O59 1.373(4) . ?
C57 O58 1.328(4) . ?
O59 C60A 1.526(12) . ?
O59 C60B 1.485(9) . ?
N62 C63 1.161(5) . ?
C63 S64 1.615(4) . ?
C60A H60A 0.9700 . ?
C60A H60B 0.9700 . ?
C60A C61B 0.965(11) . ?
C60B H60C 0.9700 . ?
C60B H60D 0.9700 . ?
C60B C61A 1.043(10) . ?
C61A H61A 0.9600 . ?
C61A H61B 0.9600 . ?
C61A H61C 0.9600 . ?
C61B H61D 0.9600 . ?
C61B H61E 0.9600 . ?
C61B H61F 0.9600 . ?

loop_
_geom_torsion_atom_site_label_1
_geom_torsion_atom_site_label_2
_geom_torsion_atom_site_label_3
_geom_torsion_atom_site_label_4
_geom_torsion
_geom_torsion_site_symmetry_1
_geom_torsion_site_symmetry_2
_geom_torsion_site_symmetry_3
_geom_torsion_site_symmetry_4
_geom_torsion_publ_flag
C41 C36 C37 C38 -0.8(6) . . . . ?
C41 C40 C43 N44 6.0(7) . . . . ?
C1 C2 O3 C4 71.4(6) . . . . ?
Ni1 N44 C45 C46 -39.5(5) . . . . ?
Ni1 N50 C51 C52 -11.9(6) . . . . ?
Ni2 N12 C13 C14 -40.4(5) . . . . ?
Ni2 N18 C19 C20 -5.1(6) . . . . ?
Mn1 O27 C28 C29 -86.9(4) . . . . ?
Mn1 O59 C60A C61B 100(2) . . . . ?
Mn1 O59 C60B C61A -102.4(17) . . . . ?
C2 O3 C4 C5 80.3(5) . . . . ?
C2 O3 C4 C9 -104.6(5) . . . . ?
O3 C4 C5 C6 176.1(4) . . . . ?
O3 C4 C9 C8 -178.0(4) . . . . ?
O3 C4 C9 O10 0.8(6) . . . . ?
C4 C5 C6 C7 -0.1(8) . . . . ?
C4 C9 O10 Ni2 167.5(3) . . . . ?
C4 C9 O10 Mn1 -47.7(4) . . . . ?
C5 C4 C9 C8 -3.0(6) . . . . ?
C5 C4 C9 O10 175.9(4) . . . . ?
C5 C6 C7 C8 1.0(8) . . . . ?
C6 C7 C8 C9 -3.0(7) . . . . ?
C6 C7 C8 C11 171.6(4) . . . . ?
C7 C8 C9 C4 3.8(6) . . . . ?
C7 C8 C9 O10 -175.0(4) . . . . ?
C7 C8 C11 N12 -173.3(4) . . . . ?
C8 C9 O10 Ni2 -13.7(5) . . . . ?
C8 C9 O10 Mn1 131.1(3) . . . . ?
C8 C11 N12 Ni2 -8.0(6) . . . . ?
C8 C11 N12 C13 165.0(4) . . . . ?
C9 C4 C5 C6 1.2(7) . . . . ?
C9 C8 C11 N12 1.0(7) . . . . ?
C11 C8 C9 C4 -170.3(4) . . . . ?
C11 C8 C9 O10 10.8(6) . . . . ?
C11 N12 C13 C14 146.5(4) . . . . ?
N12 C13 C14 C15 172.9(4) . . . . ?
N12 C13 C14 C16 -66.0(5) . . . . ?
N12 C13 C14 C17 59.1(5) . . . . ?
C13 C14 C17 N18 -72.4(5) . . . . ?
C14 C17 N18 Ni2 64.3(4) . . . . ?
C14 C17 N18 C19 -115.3(4) . . . . ?
C15 C14 C17 N18 172.7(4) . . . . ?
C16 C14 C17 N18 53.3(5) . . . . ?
C17 N18 C19 C20 174.5(3) . . . . ?
N18 C19 C20 C21 -170.7(4) . . . . ?
N18 C19 C20 C25 3.4(6) . . . . ?
C19 C20 C21 C22 173.4(4) . . . . ?
C19 C20 C25 C24 -170.3(3) . . . . ?
C19 C20 C25 O26 7.9(6) . . . . ?
C20 C21 C22 C23 -1.7(7) . . . . ?
C20 C25 O26 Ni2 -16.9(5) . . . . ?
C20 C25 O26 Mn1 -172.8(3) . . . . ?
C21 C20 C25 C24 3.7(5) . . . . ?
C21 C20 C25 O26 -178.2(3) . . . . ?
C21 C22 C23 C24 1.4(7) . . . . ?
C22 C23 C24 C25 1.4(6) . . . . ?
C22 C23 C24 O27 -179.3(4) . . . . ?
C23 C24 C25 C20 -4.0(5) . . . . ?
C23 C24 C25 O26 177.8(3) . . . . ?
C23 C24 O27 Mn1 178.3(3) . . . . ?
C23 C24 O27 C28 17.8(6) . . . . ?
C24 C25 O26 Ni2 161.3(2) . . . . ?
C24 C25 O26 Mn1 5.4(4) . . . . ?
C24 O27 C28 C29 72.1(4) . . . . ?
C25 C20 C21 C22 -0.9(6) . . . . ?
C25 C24 O27 Mn1 -2.3(4) . . . . ?
C25 C24 O27 C28 -162.8(3) . . . . ?
O27 C24 C25 C20 176.7(3) . . . . ?
O27 C24 C25 O26 -1.6(5) . . . . ?
C33 C34 O35 C36 85.1(4) . . . . ?
C34 O35 C36 C41 174.4(3) . . . . ?
C34 O35 C36 C37 -3.7(5) . . . . ?
O35 C36 C37 C38 177.2(4) . . . . ?
C36 C41 C40 C39 0.2(6) . . . . ?
C36 C41 C40 C43 -179.9(4) . . . . ?
C36 C41 O42 Ni1 173.3(2) . . . . ?
C36 C41 O42 Mn1 -29.3(4) . . . . ?
C36 C37 C38 C39 -0.2(7) . . . . ?
C37 C38 C39 C40 1.2(8) . . . . ?
C38 C39 C40 C41 -1.2(7) . . . . ?
C38 C39 C40 C43 178.9(4) . . . . ?
C39 C40 C43 N44 -174.1(4) . . . . ?
C40 C41 C36 O35 -177.4(3) . . . . ?
C40 C41 C36 C37 0.8(6) . . . . ?
C40 C41 O42 Ni1 -8.6(5) . . . . ?
C40 C41 O42 Mn1 148.8(3) . . . . ?
C40 C43 N44 Ni1 -5.8(6) . . . . ?
C40 C43 N44 C45 171.7(4) . . . . ?
O42 C41 C36 O35 0.7(5) . . . . ?
O42 C41 C36 C37 179.0(3) . . . . ?
O42 C41 C40 C39 -177.9(4) . . . . ?
O42 C41 C40 C43 2.0(6) . . . . ?
C43 N44 C45 C46 143.1(4) . . . . ?
N44 C45 C46 C47 -58.2(5) . . . . ?
N44 C45 C46 C48 -178.6(4) . . . . ?
N44 C45 C46 C49 65.7(5) . . . . ?
C45 C46 C49 N50 -73.6(5) . . . . ?
C46 C49 N50 Ni1 52.1(4) . . . . ?
C46 C49 N50 C51 -139.3(4) . . . . ?
C47 C46 C49 N50 50.0(5) . . . . ?
C48 C46 C49 N50 171.0(4) . . . . ?
C49 N50 C51 C52 -179.9(4) . . . . ?
N50 C51 C52 C53 -175.4(4) . . . . ?
N50 C51 C52 C57 1.3(7) . . . . ?
C51 C52 C53 C54 175.2(4) . . . . ?
C51 C52 C57 C56 -171.0(4) . . . . ?
C51 C52 C57 O58 7.6(6) . . . . ?
C52 C53 C54 C55 -2.4(7) . . . . ?
C52 C57 O58 Ni1 -4.3(5) . . . . ?
C52 C57 O58 Mn1 -168.6(3) . . . . ?
C53 C52 C57 C56 5.7(5) . . . . ?
C53 C52 C57 O58 -175.7(3) . . . . ?
C53 C54 C55 C56 2.4(7) . . . . ?
C54 C55 C56 C57 1.7(6) . . . . ?
C54 C55 C56 O59 -177.7(4) . . . . ?
C55 C56 C57 C52 -5.7(6) . . . . ?
C55 C56 C57 O58 175.6(3) . . . . ?
C55 C56 O59 Mn1 178.5(3) . . . . ?
C55 C56 O59 C60A -9.5(8) . . . . ?
C55 C56 O59 C60B 20.6(7) . . . . ?
C56 C57 O58 Ni1 174.3(2) . . . . ?
C56 C57 O58 Mn1 10.0(4) . . . . ?
C56 O59 C60A C61B -71(2) . . . . ?
C56 O59 C60B C61A 52.8(19) . . . . ?
C57 C52 C53 C54 -1.8(6) . . . . ?
C57 C56 O59 Mn1 -0.9(4) . . . . ?
C57 C56 O59 C60A 171.1(6) . . . . ?
C57 C56 O59 C60B -158.8(5) . . . . ?
O59 C56 C57 C52 173.8(3) . . . . ?
O59 C56 C57 O58 -4.9(5) . . . . ?
